data_7010161
loop_
_publ_author_name
'Davies, Sian C.'
'Durrant, Marcus C.'
'Hughes, David L.'
'Richards, Raymond L.'
'Sanders, J. Roger'

_publ_section_title
;
 Iron, cobalt and vanadium complexes of the N(CH2CH2S)33&#x2212; ligand
 with chloride, azide, cyanide and carbonyl co-ligands
;
_journal_issue 24
_journal_name_full 'Journal of the Chemical Society, Dalton Transactions'
_journal_page_first 4694
_journal_paper_doi 10.1039/b006591i
_journal_year 2000
_chemical_formula_moiety 'C8 H20 N, C6 H12 Fe N4 S3'
_chemical_formula_structural (NEt4)[Fe(N3)(NS3)]
_chemical_formula_sum 'C14 H32 Fe N5 S3'
_chemical_formula_weight 422.48
_chemical_name_systematic
; 
 ? 
;
_space_group_IT_number 20
_symmetry_cell_setting orthorhombic
_symmetry_space_group_name_Hall 'C 2c 2'
_symmetry_space_group_name_H-M 'C 2 2 21'
_atom_sites_solution_hydrogens geom
_atom_sites_solution_primary direct
_atom_sites_solution_secondary difmap
_audit_creation_method SHELXL
_cell_angle_alpha 90.00
_cell_angle_beta 90.00
_cell_angle_gamma 90.00
_cell_formula_units_Z 8
_cell_length_a 15.905(2)
_cell_length_b 14.2539(15)
_cell_length_c 18.458(3)
_cell_measurement_reflns_used 25
_cell_measurement_temperature 293(2)
_cell_measurement_theta_max 11
_cell_measurement_theta_min 10
_cell_volume 4184.6(10)
_computing_cell_refinement 'CAD4/EXPRESS (Enraf-Nonius, 1992)'
_computing_data_collection 'CAD4/EXPRESS (Enraf-Nonius, 1992)'
_computing_data_reduction 'CAD4 (Hursthouse, 1976)'
_computing_molecular_graphics 'ORTEP (Johnson, 1971)'
_computing_publication_material 'SHELXL-93 (Sheldrick, 1993)'
_computing_structure_refinement 'SHELXL-93 (Sheldrick, 1993)'
_computing_structure_solution 'SHELXS-86 (Sheldrick, 1990)'
_diffrn_ambient_temperature 293(2)
_diffrn_measurement_device 'Enraf-Nonius CAD4 diffractometer'
_diffrn_measurement_method 'scintillation counter; \w/\q scans'
_diffrn_radiation_monochromator graphite
_diffrn_radiation_source 'fine-focus sealed tube'
_diffrn_radiation_type Mo-K\a
_diffrn_radiation_wavelength 0.71069
_diffrn_reflns_av_R_equivalents 0.011
_diffrn_reflns_av_sigmaI/netI 0.0429
_diffrn_reflns_limit_h_max 20
_diffrn_reflns_limit_h_min -1
_diffrn_reflns_limit_k_max 18
_diffrn_reflns_limit_k_min -1
_diffrn_reflns_limit_l_max 23
_diffrn_reflns_limit_l_min -1
_diffrn_reflns_number 2732
_diffrn_reflns_theta_max 27.0
_diffrn_reflns_theta_min 1.92
_diffrn_standards_decay_% 5.7
_diffrn_standards_interval_time '10000 s'
_diffrn_standards_number 3
_exptl_absorpt_coefficient_mu 1.026
_exptl_absorpt_correction_T_max 0.033
_exptl_absorpt_correction_T_min 0.014
_exptl_absorpt_correction_type 'semi-empirical psi-scans'
_exptl_crystal_colour 'dark reddish-brown'
_exptl_crystal_density_diffrn 1.341
_exptl_crystal_description rhombohedra
_exptl_crystal_F_000 1800
_exptl_crystal_size_max 0.83
_exptl_crystal_size_mid 0.45
_exptl_crystal_size_min 0.31
_refine_diff_density_max 0.449
_refine_diff_density_min -0.364
_refine_diff_density_rms 0.055
_refine_ls_abs_structure_details 'Flack H D (1983), Acta Cryst. A39, 876-881'
_refine_ls_abs_structure_Flack 0.20(5)
_refine_ls_extinction_method none
_refine_ls_goodness_of_fit_all 1.057
_refine_ls_goodness_of_fit_obs 1.143
_refine_ls_hydrogen_treatment riding
_refine_ls_matrix_type full
_refine_ls_number_parameters 272
_refine_ls_number_reflns 2534
_refine_ls_number_restraints 0
_refine_ls_restrained_S_all 1.057
_refine_ls_restrained_S_obs 1.143
_refine_ls_R_factor_all 0.0713
_refine_ls_R_factor_obs 0.0473
_refine_ls_shift/esd_max -0.006
_refine_ls_shift/esd_mean 0.001
_refine_ls_structure_factor_coef Fsqd
_refine_ls_weighting_details 'w=1/[\s^2^(Fo^2^)+(0.0613P)^2^] where P=(Fo^2^+2Fc^2^)/3'
_refine_ls_weighting_scheme calc
_refine_ls_wR_factor_all 0.1275
_refine_ls_wR_factor_obs 0.1070
_reflns_number_observed 1620
_reflns_number_total 2534
_reflns_observed_criterion >2sigma(I)
_cod_data_source_file b006591i.txt
_cod_data_source_block roger40
_cod_depositor_comments
;
The following automatic conversions were performed:

'_refine_ls_weighting_scheme' value 'calc
w=1/[\s^2^(Fo^2^)+(0.0613P)^2^] where P=(Fo^2^+2Fc^2^)/3' was changed
to 'calc'. New tag '_refine_ls_weighting_details' was created. The
value of the new tag was set to 'w=1/[\s^2^(Fo^2^)+(0.0613P)^2^]
where P=(Fo^2^+2Fc^2^)/3'.

Automatic conversion script
Id: cif_fix_values 3143 2015-03-26 13:38:13Z robertas 
;
_cod_original_cell_volume 4184.8(10)
_cod_original_sg_symbol_H-M 'C 2 2 21 (no. 20)'
_cod_database_code 7010161

loop_
_symmetry_equiv_pos_as_xyz
'x, y, z'
'x, -y, -z'
'-x, -y, z+1/2'
'-x, y, -z+1/2'
'x+1/2, y+1/2, z'
'x+1/2, -y+1/2, -z'
'-x+1/2, -y+1/2, z+1/2'
'-x+1/2, y+1/2, -z+1/2'

loop_
_atom_site_aniso_label
_atom_site_aniso_U_11
_atom_site_aniso_U_22
_atom_site_aniso_U_33
_atom_site_aniso_U_23
_atom_site_aniso_U_13
_atom_site_aniso_U_12
Fe 0.0689(4) 0.0568(4) 0.0718(4) 0.0020(3) 0.0039(7) 0.0069(5)
S1 0.0852(11) 0.0935(14) 0.109(2) -0.0108(14) -0.0125(12) -0.0221(12)
C14 0.080(5) 0.113(6) 0.129(6) 0.027(6) 0.010(5) -0.020(4)
C41A 0.078(9) 0.088(10) 0.071(8) -0.005(9) 0.027(7) -0.006(8)
C41B 0.124(13) 0.079(11) 0.088(10) 0.017(10) -0.031(9) -0.009(10)
S2 0.0722(9) 0.0826(12) 0.1082(15) 0.0025(12) 0.0100(10) 0.0205(10)
C24 0.080(5) 0.128(7) 0.115(6) 0.006(6) -0.033(5) 0.022(5)
C42A 0.088(11) 0.083(11) 0.096(11) 0.023(11) -0.044(9) 0.005(9)
C42B 0.083(10) 0.085(12) 0.127(14) -0.025(12) 0.000(9) -0.003(9)
S3 0.0933(10) 0.0556(6) 0.1091(10) 0.0167(7) 0.004(2) 0.0047(10)
C34 0.170(9) 0.051(3) 0.132(6) -0.012(4) 0.028(6) 0.017(4)
C43A 0.129(16) 0.055(7) 0.087(9) -0.016(6) -0.003(10) 0.002(9)
C43B 0.118(13) 0.065(9) 0.083(10) 0.000(7) 0.011(10) 0.017(10)
N4 0.069(3) 0.054(2) 0.069(2) -0.003(2) 0.001(3) 0.001(3)
N5 0.151(6) 0.142(5) 0.072(3) 0.002(3) 0.017(5) 0.058(7)
N51 0.107(5) 0.176(7) 0.065(4) 0.007(4) 0.000(3) 0.050(5)
N52A 0.274(36) 0.201(22) 0.089(15) -0.079(15) 0.014(15) 0.119(22)
N52B 0.218(29) 0.427(68) 0.117(22) 0.022(27) -0.016(20) 0.212(40)
N6 0.059(3) 0.054(4) 0.079(5) -0.011(4) 0.000 0.000
C61 0.069(3) 0.055(3) 0.093(4) -0.006(4) -0.015(3) 0.015(3)
C62 0.124(5) 0.050(3) 0.126(6) -0.011(4) -0.023(5) 0.000(3)
C63 0.067(3) 0.070(3) 0.096(4) 0.006(4) 0.009(3) -0.004(3)
C64 0.098(5) 0.081(5) 0.085(6) -0.002(4) 0.008(4) -0.008(4)
N7 0.073(4) 0.042(3) 0.098(6) -0.014(5) 0.000 0.000
C71 0.122(12) 0.073(8) 0.109(11) 0.029(8) 0.001(10) 0.014(9)
C72 0.105(6) 0.138(9) 0.097(8) -0.005(6) 0.006(5) 0.007(6)
C73 0.182(19) 0.126(14) 0.102(15) -0.017(11) 0.034(14) -0.098(14)
C74 0.121(12) 0.298(43) 0.102(18) -0.071(19) 0.018(11) -0.086(18)
C75 0.145(15) 0.150(16) 0.123(13) -0.015(15) -0.019(14) 0.083(13)
C76 0.079(8) 0.198(35) 0.193(23) -0.054(37) 0.021(17) -0.007(12)
C77 0.086(8) 0.060(7) 0.114(11) -0.017(7) 0.004(8) -0.004(6)
C78 0.105(6) 0.138(9) 0.097(8) -0.005(6) -0.006(5) -0.007(6)

loop_
_atom_site_label
_atom_site_type_symbol
_atom_site_fract_x
_atom_site_fract_y
_atom_site_fract_z
_atom_site_U_iso_or_equiv
_atom_site_thermal_displace_type
_atom_site_occupancy
_atom_site_calc_flag
_atom_site_refinement_flags
_atom_site_disorder_group
Fe Fe 0.25215(7) 0.20769(4) 0.33639(4) 0.0658(2) Uani 1 d . .
S1 S 0.37589(12) 0.2912(2) 0.32531(13) 0.0961(6) Uani 1 d . .
C14 C 0.3850(5) 0.3000(6) 0.2286(5) 0.107(3) Uani 1 d . .
H14A H 0.3579(5) 0.3572(6) 0.2123(5) 0.129 Uiso 0.50 calc PR 1
H14B H 0.4439(5) 0.3035(6) 0.2154(5) 0.129 Uiso 0.50 calc PR 1
H14C H 0.4043(5) 0.3626(6) 0.2166(5) 0.129 Uiso 0.50 calc PR 2
H14D H 0.4276(5) 0.2561(6) 0.2124(5) 0.129 Uiso 0.50 calc PR 2
C41A C 0.3464(9) 0.2195(12) 0.1923(8) 0.079(4) Uani 0.50 d P 1
H41A H 0.3797(9) 0.1640(12) 0.2024(8) 0.095 Uiso 0.50 calc PR 1
H41B H 0.3479(9) 0.2299(12) 0.1404(8) 0.095 Uiso 0.50 calc PR 1
C41B C 0.3076(12) 0.2816(13) 0.1886(9) 0.097(5) Uani 0.50 d P 2
H41C H 0.3220(12) 0.2707(13) 0.1382(9) 0.116 Uiso 0.50 calc PR 2
H41D H 0.2728(12) 0.3374(13) 0.1905(9) 0.116 Uiso 0.50 calc PR 2
S2 S 0.12481(11) 0.2819(2) 0.31854(12) 0.0877(6) Uani 1 d . .
C24 C 0.1183(5) 0.2763(7) 0.2220(5) 0.108(3) Uani 1 d . .
H24A H 0.0840(5) 0.2225(7) 0.2090(5) 0.130 Uiso 0.50 calc PR 1
H24B H 0.0894(5) 0.3320(7) 0.2049(5) 0.130 Uiso 0.50 calc PR 1
H24C H 0.0610(5) 0.2598(7) 0.2093(5) 0.130 Uiso 0.50 calc PR 2
H24D H 0.1286(5) 0.3387(7) 0.2031(5) 0.130 Uiso 0.50 calc PR 2
C42A C 0.1976(11) 0.2691(13) 0.1840(10) 0.089(5) Uani 0.50 d P 1
H42A H 0.2239(11) 0.3305(13) 0.1835(10) 0.107 Uiso 0.50 calc PR 1
H42B H 0.1864(11) 0.2517(13) 0.1341(10) 0.107 Uiso 0.50 calc PR 1
C42B C 0.1744(11) 0.2116(13) 0.1844(12) 0.098(6) Uani 0.50 d P 2
H42C H 0.1479(11) 0.1503(13) 0.1834(12) 0.118 Uiso 0.50 calc PR 2
H42D H 0.1800(11) 0.2325(13) 0.1346(12) 0.118 Uiso 0.50 calc PR 2
S3 S 0.25519(13) 0.04552(9) 0.33024(9) 0.0860(4) Uani 1 d . .
C34 C 0.2691(6) 0.0310(4) 0.2348(4) 0.118(3) Uani 1 d . .
H34A H 0.3287(6) 0.0246(4) 0.2250(4) 0.141 Uiso 0.50 calc PR 1
H34B H 0.2422(6) -0.0272(4) 0.2204(4) 0.141 Uiso 0.50 calc PR 1
H34C H 0.3095(6) -0.0190(4) 0.2271(4) 0.141 Uiso 0.50 calc PR 2
H34D H 0.2160(6) 0.0104(4) 0.2143(4) 0.141 Uiso 0.50 calc PR 2
C43A C 0.2370(12) 0.1041(10) 0.1908(9) 0.090(5) Uani 0.50 d P 1
H43A H 0.1764(12) 0.0979(10) 0.1886(9) 0.108 Uiso 0.50 calc PR 1
H43B H 0.2584(12) 0.0957(10) 0.1420(9) 0.108 Uiso 0.50 calc PR 1
C43B C 0.2973(12) 0.1134(10) 0.1942(9) 0.088(5) Uani 0.50 d P 2
H43C H 0.3576(12) 0.1199(10) 0.2006(9) 0.106 Uiso 0.50 calc PR 2
H43D H 0.2870(12) 0.1025(10) 0.1431(9) 0.106 Uiso 0.50 calc PR 2
N4 N 0.2575(4) 0.2013(3) 0.2147(2) 0.0641(10) Uani 1 d . .
N5 N 0.2492(6) 0.2184(5) 0.4445(3) 0.122(2) Uani 1 d . .
N51 N 0.2166(5) 0.2759(7) 0.4773(3) 0.116(2) Uani 1 d . .
N52A N 0.1926(29) 0.3416(30) 0.5093(17) 0.188(16) Uani 0.50 d P .
N52B N 0.1703(32) 0.3155(41) 0.5111(22) 0.254(28) Uani 0.50 d P .
N6 N 0.4745(4) 0.0000 0.5000 0.064(2) Uani 1 d S .
C61 C 0.4163(4) 0.0852(4) 0.5043(5) 0.072(2) Uani 1 d . .
H61A H 0.3804(4) 0.0855(4) 0.4618(5) 0.087 Uiso 1 calc R .
H61B H 0.3803(4) 0.0782(4) 0.5464(5) 0.087 Uiso 1 calc R .
C62 C 0.4600(5) 0.1783(4) 0.5091(4) 0.100(2) Uani 1 d . .
H62A H 0.4189(5) 0.2276(4) 0.5116(4) 0.150 Uiso 1 calc R .
H62B H 0.4946(5) 0.1871(4) 0.4670(4) 0.150 Uiso 1 calc R .
H62C H 0.4945(5) 0.1799(4) 0.5518(4) 0.150 Uiso 1 calc R .
C63 C 0.5318(4) 0.0046(5) 0.4345(3) 0.078(2) Uani 1 d . .
H63A H 0.5697(4) 0.0573(5) 0.4406(3) 0.093 Uiso 1 calc R .
H63B H 0.5656(4) -0.0519(5) 0.4333(3) 0.093 Uiso 1 calc R .
C64 C 0.4890(4) 0.0144(6) 0.3636(5) 0.088(2) Uani 1 d . .
H64A H 0.5302(4) 0.0167(6) 0.3257(5) 0.132 Uiso 1 calc R .
H64B H 0.4565(4) 0.0712(6) 0.3633(5) 0.132 Uiso 1 calc R .
H64C H 0.4524(4) -0.0383(6) 0.3560(5) 0.132 Uiso 1 calc R .
N7 N -0.0069(5) 0.0000 0.0000 0.071(2) Uani 1 d S .
C71 C -0.0157(11) 0.0447(10) -0.0687(9) 0.101(5) Uani 0.50 d P 1
H71A H 0.0278(11) 0.0920(10) -0.0735(9) 0.122 Uiso 0.50 calc PR 1
H71B H -0.0696(11) 0.0765(10) -0.0703(9) 0.122 Uiso 0.50 calc PR 1
C72 C -0.0095(5) -0.0273(7) -0.1380(6) 0.113(3) Uani 0.50 d P 1
H72A H -0.0160(5) 0.0074(7) -0.1822(6) 0.170 Uiso 0.50 calc PR 1
H72B H -0.0533(5) -0.0735(7) -0.1345(6) 0.170 Uiso 0.50 calc PR 1
H72C H 0.0442(5) -0.0579(7) -0.1377(6) 0.170 Uiso 0.50 calc PR 1
C73 C -0.0692(13) -0.0775(15) 0.0146(12) 0.137(9) Uani 0.50 d P 2
H73A H -0.0635(13) -0.1247(15) -0.0230(12) 0.164 Uiso 0.50 calc PR 2
H73B H -0.0550(13) -0.1069(15) 0.0604(12) 0.164 Uiso 0.50 calc PR 2
C74 C -0.1588(11) -0.0465(19) 0.0174(11) 0.174(14) Uani 0.50 d P 2
H74A H -0.1942(11) -0.0996(19) 0.0269(11) 0.261 Uiso 0.50 calc PR 2
H74B H -0.1741(11) -0.0189(19) -0.0281(11) 0.261 Uiso 0.50 calc PR 2
H74C H -0.1656(11) -0.0011(19) 0.0553(11) 0.261 Uiso 0.50 calc PR 2
C75 C 0.0781(12) -0.0500(15) 0.0058(12) 0.139(7) Uani 0.50 d P 3
H75A H 0.0832(12) -0.0980(15) -0.0312(12) 0.167 Uiso 0.50 calc PR 3
H75B H 0.0845(12) -0.0790(15) 0.0530(12) 0.167 Uiso 0.50 calc PR 3
C76 C 0.1517(9) 0.0355(16) -0.0065(27) 0.157(14) Uani 0.50 d P 3
H76A H 0.2069(9) 0.0086(16) -0.0035(27) 0.235 Uiso 0.50 calc PR 3
H76B H 0.1454(9) 0.0825(16) 0.0303(27) 0.235 Uiso 0.50 calc PR 3
H76C H 0.1442(9) 0.0636(16) -0.0533(27) 0.235 Uiso 0.50 calc PR 3
C77 C -0.0125(9) 0.0714(8) 0.0645(8) 0.087(4) Uani 0.50 d P 4
H77A H 0.0336(9) 0.1157(8) 0.0605(8) 0.104 Uiso 0.50 calc PR 4
H77B H -0.0645(9) 0.1065(8) 0.0601(8) 0.104 Uiso 0.50 calc PR 4
C78 C -0.0095(5) 0.0273(7) 0.1380(6) 0.113(3) Uani 0.50 d P 4
H78A H -0.0133(5) 0.0752(7) 0.1744(6) 0.170 Uiso 0.50 calc PR 4
H78B H 0.0424(5) -0.0063(7) 0.1435(6) 0.170 Uiso 0.50 calc PR 4
H78C H -0.0558(5) -0.0154(7) 0.1432(6) 0.170 Uiso 0.50 calc PR 4

loop_
_atom_type_symbol
_atom_type_description
_atom_type_scat_dispersion_real
_atom_type_scat_dispersion_imag
_atom_type_scat_source
C C 0.0033 0.0016 'International Tables Vol C Tables 4.2.6.8 and 6.1.1.4'
H H 0.0000 0.0000 'International Tables Vol C Tables 4.2.6.8 and 6.1.1.4'
Fe Fe 0.3463 0.8444 'International Tables Vol C Tables 4.2.6.8 and 6.1.1.4'
N N 0.0061 0.0033 'International Tables Vol C Tables 4.2.6.8 and 6.1.1.4'
S S 0.1246 0.1234 'International Tables Vol C Tables 4.2.6.8 and 6.1.1.4'

loop_
_geom_angle_atom_site_label_1
_geom_angle_atom_site_label_2
_geom_angle_atom_site_label_3
_geom_angle
_geom_angle_site_symmetry_1
_geom_angle_site_symmetry_3
_geom_angle_publ_flag
N5 Fe N4 177.8(2) . . ?
N5 Fe S2 95.0(2) . . ?
N4 Fe S2 84.8(2) . . ?
N5 Fe S1 94.0(3) . . ?
N4 Fe S1 84.28(15) . . ?
S2 Fe S1 119.93(7) . . ?
N5 Fe S3 97.2(2) . . ?
N4 Fe S3 84.81(10) . . ?
S2 Fe S3 117.97(10) . . ?
S1 Fe S3 119.50(10) . . ?
C14 S1 Fe 101.1(3) . . ?
C41B C14 S1 115.0(9) . . ?
C41A C14 S1 111.5(8) . . ?
C41A C14 H14A 109.3(8) . . ?
S1 C14 H14A 109.3(3) . . ?
C41A C14 H14B 109.3(6) . . ?
S1 C14 H14B 109.3(2) . . ?
H14A C14 H14B 108.0 . . ?
C41B C14 H14C 108.5(8) . . ?
S1 C14 H14C 108.5(3) . . ?
C41B C14 H14D 108.5(9) . . ?
S1 C14 H14D 108.5(3) . . ?
H14C C14 H14D 107.5 . . ?
C14 C41A N4 113.9(10) . . ?
C14 C41A H41A 108.8(8) . . ?
N4 C41A H41A 108.8(7) . . ?
C14 C41A H41B 108.8(7) . . ?
N4 C41A H41B 108.8(6) . . ?
H41A C41A H41B 107.7 . . ?
C14 C41B N4 115.5(11) . . ?
C14 C41B H41C 108.4(9) . . ?
N4 C41B H41C 108.4(7) . . ?
C14 C41B H41D 108.4(9) . . ?
N4 C41B H41D 108.4(8) . . ?
H41C C41B H41D 107.5 . . ?
C24 S2 Fe 99.9(3) . . ?
C42A C24 S2 115.8(7) . . ?
C42B C24 S2 117.9(10) . . ?
C42A C24 H24A 108.3(9) . . ?
S2 C24 H24A 108.3(3) . . ?
C42A C24 H24B 108.3(7) . . ?
S2 C24 H24B 108.3(3) . . ?
H24A C24 H24B 107.4 . . ?
C42B C24 H24C 107.8(8) . . ?
S2 C24 H24C 107.8(3) . . ?
C42B C24 H24D 107.8(9) . . ?
S2 C24 H24D 107.8(3) . . ?
H24C C24 H24D 107.2 . . ?
C24 C42A N4 115.1(13) . . ?
C24 C42A H42A 108.5(9) . . ?
N4 C42A H42A 108.5(7) . . ?
C24 C42A H42B 108.5(7) . . ?
N4 C42A H42B 108.5(8) . . ?
H42A C42A H42B 107.5 . . ?
N4 C42B C24 116.1(13) . . ?
N4 C42B H42C 108.3(8) . . ?
C24 C42B H42C 108.3(9) . . ?
N4 C42B H42D 108.3(9) . . ?
C24 C42B H42D 108.3(10) . . ?
H42C C42B H42D 107.4 . . ?
C34 S3 Fe 99.6(2) . . ?
C43A C34 S3 115.8(8) . . ?
C43B C34 S3 116.7(7) . . ?
C43A C34 H34A 108.3(10) . . ?
S3 C34 H34A 108.3(3) . . ?
C43A C34 H34B 108.3(7) . . ?
S3 C34 H34B 108.3(2) . . ?
H34A C34 H34B 107.4 . . ?
C43B C34 H34C 108.1(7) . . ?
S3 C34 H34C 108.1(3) . . ?
C43B C34 H34D 108.1(9) . . ?
S3 C34 H34D 108.1(3) . . ?
H34C C34 H34D 107.3 . . ?
C34 C43A N4 115.9(12) . . ?
C34 C43A H43A 108.3(10) . . ?
N4 C43A H43A 108.3(8) . . ?
C34 C43A H43B 108.3(8) . . ?
N4 C43A H43B 108.3(7) . . ?
H43A C43A H43B 107.4 . . ?
N4 C43B C34 115.1(11) . . ?
N4 C43B H43C 108.5(8) . . ?
C34 C43B H43C 108.5(9) . . ?
N4 C43B H43D 108.5(7) . . ?
C34 C43B H43D 108.5(7) . . ?
H43C C43B H43D 107.5 . . ?
C42B N4 C43B 112.7(11) . . ?
C42B N4 C41B 106.8(12) . . ?
C43B N4 C41B 110.3(10) . . ?
C42A N4 C43A 110.8(11) . . ?
C42A N4 C41A 113.1(10) . . ?
C43A N4 C41A 106.6(11) . . ?
C42B N4 Fe 110.4(9) . . ?
C43B N4 Fe 108.1(7) . . ?
C42A N4 Fe 109.5(8) . . ?
C41B N4 Fe 108.3(7) . . ?
C43A N4 Fe 109.0(7) . . ?
C41A N4 Fe 107.7(7) . . ?
N51 N5 Fe 126.4(5) . . ?
N52B N51 N5 162.9(38) . . ?
N52B N51 N52A 25.9(58) . . ?
N5 N51 N52A 171.2(29) . . ?
N52B N52A N51 71.3(58) . . ?
N52A N52B N51 82.8(76) . . ?
C63 N6 C63 106.1(6) 2_556 . ?
C63 N6 C61 110.9(4) 2_556 . ?
C63 N6 C61 111.8(4) . . ?
C63 N6 C61 111.8(4) 2_556 2_556 ?
C63 N6 C61 110.9(4) . 2_556 ?
C61 N6 C61 105.5(6) . 2_556 ?
C62 C61 N6 115.1(5) . . ?
C62 C61 H61A 108.5(4) . . ?
N6 C61 H61A 108.5(3) . . ?
C62 C61 H61B 108.5(5) . . ?
N6 C61 H61B 108.5(4) . . ?
H61A C61 H61B 107.5 . . ?
C61 C62 H62A 109.5(3) . . ?
C61 C62 H62B 109.5(5) . . ?
H62A C62 H62B 109.5 . . ?
C61 C62 H62C 109.5(4) . . ?
H62A C62 H62C 109.5 . . ?
H62B C62 H62C 109.5 . . ?
C64 C63 N6 115.6(5) . . ?
C64 C63 H63A 108.4(4) . . ?
N6 C63 H63A 108.4(3) . . ?
C64 C63 H63B 108.4(4) . . ?
N6 C63 H63B 108.4(3) . . ?
H63A C63 H63B 107.4 . . ?
C63 C64 H64A 109.5(4) . . ?
C63 C64 H64B 109.5(4) . . ?
H64A C64 H64B 109.5 . . ?
C63 C64 H64C 109.5(4) . . ?
H64A C64 H64C 109.5 . . ?
H64B C64 H64C 109.5 . . ?
C71 N7 C71 168.7(16) 2 . ?
C73 N7 C73 97.9(19) 2 . ?
C75 N7 C75 56.1(18) 2 . ?
C77 N7 C77 173.5(12) . 2 ?
N7 C71 C72 114.0(9) . . ?
N7 C71 H71A 108.7(7) . . ?
C72 C71 H71A 108.7(6) . . ?
N7 C71 H71B 108.7(8) . . ?
C72 C71 H71B 108.7(7) . . ?
H71A C71 H71B 107.6 . . ?
C71 C72 H72A 109.5(6) . . ?
C71 C72 H72B 109.5(7) . . ?
H72A C72 H72B 109.5 . . ?
C71 C72 H72C 109.5(7) . . ?
H72A C72 H72C 109.5 . . ?
H72B C72 H72C 109.5 . . ?
C74 C73 N7 114.6(19) . . ?
C74 C73 H73A 108.6(13) . . ?
N7 C73 H73A 108.6(8) . . ?
C74 C73 H73B 108.6(13) . . ?
N7 C73 H73B 108.6(9) . . ?
H73A C73 H73B 107.6 . . ?
C73 C74 H74A 109.5(12) . . ?
C73 C74 H74B 109.5(12) . . ?
H74A C74 H74B 109.5 . . ?
C73 C74 H74C 109.5(12) . . ?
H74A C74 H74C 109.5 . . ?
H74B C74 H74C 109.5 . . ?
N7 C75 C76 105.3(12) . . ?
N7 C75 H75A 110.7(8) . . ?
C76 C75 H75A 110.7(15) . . ?
N7 C75 H75B 110.7(9) . . ?
C76 C75 H75B 110.7(17) . . ?
H75A C75 H75B 108.8 . . ?
C75 C76 H76A 109.5(7) . . ?
C75 C76 H76B 109.5(15) . . ?
H76A C76 H76B 109.5 . . ?
C75 C76 H76C 109.5(16) . . ?
H76A C76 H76C 109.5 . . ?
H76B C76 H76C 109.5 . . ?
C78 C77 N7 114.4(9) . . ?
C78 C77 H77A 108.7(6) . . ?
N7 C77 H77A 108.7(6) . . ?
C78 C77 H77B 108.7(7) . . ?
N7 C77 H77B 108.7(6) . . ?
H77A C77 H77B 107.6 . . ?
C77 C78 H78A 109.5(6) . . ?
C77 C78 H78B 109.5(7) . . ?
H78A C78 H78B 109.5 . . ?
C77 C78 H78C 109.5(6) . . ?
H78A C78 H78C 109.5 . . ?
H78B C78 H78C 109.5 . . ?

loop_
_geom_bond_atom_site_label_1
_geom_bond_atom_site_label_2
_geom_bond_distance
_geom_bond_site_symmetry_2
_geom_bond_publ_flag
Fe N5 2.002(5) . ?
Fe N4 2.250(4) . ?
Fe S2 2.309(2) . ?
Fe S1 2.309(2) . ?
Fe S3 2.3148(14) . ?
S1 C14 1.795(9) . ?
C14 C41B 1.46(2) . ?
C14 C41A 1.46(2) . ?
C14 H14A 0.97 . ?
C14 H14B 0.97 . ?
C14 H14C 0.97 . ?
C14 H14D 0.97 . ?
C41A N4 1.496(14) . ?
C41A H41A 0.97 . ?
C41A H41B 0.97 . ?
C41B N4 1.48(2) . ?
C41B H41C 0.97 . ?
C41B H41D 0.97 . ?
S2 C24 1.787(9) . ?
C24 C42A 1.45(2) . ?
C24 C42B 1.46(2) . ?
C24 H24A 0.97 . ?
C24 H24B 0.97 . ?
C24 H24C 0.97 . ?
C24 H24D 0.97 . ?
C42A N4 1.47(2) . ?
C42A H42A 0.97 . ?
C42A H42B 0.97 . ?
C42B N4 1.44(2) . ?
C42B H42C 0.97 . ?
C42B H42D 0.97 . ?
S3 C34 1.788(7) . ?
C34 C43A 1.42(2) . ?
C34 C43B 1.46(2) . ?
C34 H34A 0.97 . ?
C34 H34B 0.97 . ?
C34 H34C 0.97 . ?
C34 H34D 0.97 . ?
C43A N4 1.489(14) . ?
C43A H43A 0.97 . ?
C43A H43B 0.97 . ?
C43B N4 1.454(15) . ?
C43B H43C 0.97 . ?
C43B H43D 0.97 . ?
N5 N51 1.143(9) . ?
N51 N52B 1.12(4) . ?
N51 N52A 1.17(3) . ?
N52A N52B 0.52(12) . ?
N6 C63 1.516(7) 2_556 ?
N6 C63 1.516(7) . ?
N6 C61 1.529(7) . ?
N6 C61 1.529(7) 2_556 ?
C61 C62 1.501(8) . ?
C61 H61A 0.97 . ?
C61 H61B 0.97 . ?
C62 H62A 0.96 . ?
C62 H62B 0.96 . ?
C62 H62C 0.96 . ?
C63 C64 1.480(9) . ?
C63 H63A 0.97 . ?
C63 H63B 0.97 . ?
C64 H64A 0.96 . ?
C64 H64B 0.96 . ?
C64 H64C 0.96 . ?
N7 C71 1.427(14) 2 ?
N7 C71 1.427(14) . ?
N7 C73 1.51(2) 2 ?
N7 C73 1.51(2) . ?
N7 C75 1.53(2) 2 ?
N7 C75 1.53(2) . ?
N7 C77 1.569(12) . ?
N7 C77 1.569(12) 2 ?
C71 C72 1.64(2) . ?
C71 H71A 0.97 . ?
C71 H71B 0.97 . ?
C72 H72A 0.96 . ?
C72 H72B 0.96 . ?
C72 H72C 0.96 . ?
C73 C74 1.49(3) . ?
C73 H73A 0.97 . ?
C73 H73B 0.97 . ?
C74 H74A 0.96 . ?
C74 H74B 0.96 . ?
C74 H74C 0.96 . ?
C75 C76 1.71(2) . ?
C75 H75A 0.97 . ?
C75 H75B 0.97 . ?
C76 H76A 0.96 . ?
C76 H76B 0.96 . ?
C76 H76C 0.96 . ?
C77 C78 1.50(2) . ?
C77 H77A 0.97 . ?
C77 H77B 0.97 . ?
C78 H78A 0.96 . ?
C78 H78B 0.96 . ?
C78 H78C 0.96 . ?
